data_7049132
loop_
_publ_author_name
'Ullmann, Steve'
'Hahn, Peter'
'Bl\"omer, Laura'
'Mehnert, Anne'
'Laube, Christian'
'Abel, Bernd'
'Kersting, Berthold'

_publ_section_title
;
 Dinuclear lanthanide complexes supported by a hybrid
 salicylaldiminato/calix[4]arene-ligand: synthesis, structure, and
 magnetic and luminescence properties of
 (HNEt<sub>3</sub>)[Ln<sub>2</sub>(HL)(L)] (Ln = Sm<sup>III</sup>,
 Eu<sup>III</sup>, Gd<sup>III</sup>, Tb<sup>III</sup>).
;
_journal_issue 12
_journal_name_full 'Dalton transactions (Cambridge, England : 2003)'
_journal_page_first 3893
_journal_page_last 3905
_journal_paper_doi 10.1039/c9dt00292h
_journal_volume 48
_journal_year 2019
_chemical_formula_sum 'C86 H84 Gd2 N6 O10'
_chemical_formula_weight 1676.09
_space_group_crystal_system orthorhombic
_space_group_IT_number 61
_space_group_name_Hall '-P 2ac 2ab'
_space_group_name_H-M_alt 'P b c a'
_symmetry_space_group_name_Hall '-P 2ac 2ab'
_symmetry_space_group_name_H-M 'P b c a'
_atom_sites_solution_hydrogens mixed
_audit_creation_method SHELXL-2014/8
_audit_update_record
;
2019-02-13 deposited with the CCDC.    2019-02-22 downloaded from the CCDC.
;
_cell_angle_alpha 90
_cell_angle_beta 90
_cell_angle_gamma 90
_cell_formula_units_Z 8
_cell_length_a 22.7767(8)
_cell_length_b 25.1415(11)
_cell_length_c 26.5012(10)
_cell_measurement_reflns_used 24523
_cell_measurement_temperature 180(2)
_cell_measurement_theta_max 25.6
_cell_measurement_theta_min 5.6
_cell_volume 15175.7(10)
_computing_cell_refinement 'STOE IPDS software'
_computing_data_collection 'STOE IPDS software'
_computing_data_reduction 'STOE X-AREA'
_computing_molecular_graphics ' ORTEP 3 for Windows '
_computing_publication_material ' POVRAY 3.1 for Windows '
_computing_structure_refinement 'SHELXL-2014/8 (Sheldrick, 2014)'
_computing_structure_solution SHELXS
_diffrn_ambient_temperature 180(2)
_diffrn_measured_fraction_theta_full 0.997
_diffrn_measured_fraction_theta_max 0.972
_diffrn_measurement_device_type 'STOE IPDS-2'
_diffrn_radiation_type MoK\a
_diffrn_radiation_wavelength 0.71073
_diffrn_reflns_av_R_equivalents 0.0560
_diffrn_reflns_av_unetI/netI 0.0622
_diffrn_reflns_Laue_measured_fraction_full 0.997
_diffrn_reflns_Laue_measured_fraction_max 0.972
_diffrn_reflns_limit_h_max 29
_diffrn_reflns_limit_h_min -24
_diffrn_reflns_limit_k_max 31
_diffrn_reflns_limit_k_min -32
_diffrn_reflns_limit_l_max 23
_diffrn_reflns_limit_l_min -34
_diffrn_reflns_number 51122
_diffrn_reflns_point_group_measured_fraction_full 0.997
_diffrn_reflns_point_group_measured_fraction_max 0.972
_diffrn_reflns_theta_full 25.242
_diffrn_reflns_theta_max 27.364
_diffrn_reflns_theta_min 1.778
_exptl_absorpt_coefficient_mu 1.797
_exptl_absorpt_correction_T_max 0.76
_exptl_absorpt_correction_T_min 0.62
_exptl_absorpt_correction_type numerical
_exptl_absorpt_process_details
;
Busing, W. R. & Levy, H. A. (1957) Acta Cryst. 10, 180-182. 
and Coppens, P., Leiserowitz, L. & Rabinovich, D. (1965) 
Acta Cryst. 1965, 1035-1038.
;
_exptl_crystal_colour pale-yellow
_exptl_crystal_density_diffrn 1.467
_exptl_crystal_density_meas ?
_exptl_crystal_description block
_exptl_crystal_F_000 6800
_exptl_crystal_size_max 0.330
_exptl_crystal_size_mid 0.280
_exptl_crystal_size_min 0.180
_refine_diff_density_max 1.155
_refine_diff_density_min -0.838
_refine_diff_density_rms 0.217
_refine_ls_extinction_coef 0.00220(7)
_refine_ls_extinction_expression Fc^*^=kFc[1+0.001xFc^2^\l^3^/sin(2\q)]^-1/4^
_refine_ls_extinction_method 'SHELXL-2014/8 (Sheldrick 2014'
_refine_ls_goodness_of_fit_ref 0.876
_refine_ls_hydrogen_treatment mixed
_refine_ls_matrix_type full
_refine_ls_number_parameters 942
_refine_ls_number_reflns 16712
_refine_ls_number_restraints 6
_refine_ls_restrained_S_all 0.877
_refine_ls_R_factor_all 0.0848
_refine_ls_R_factor_gt 0.0485
_refine_ls_shift/su_max 0.001
_refine_ls_shift/su_mean 0.000
_refine_ls_structure_factor_coef Fsqd
_refine_ls_weighting_details 'w=1/[\s^2^(Fo^2^)+(0.0850P)^2^] where P=(Fo^2^+2Fc^2^)/3'
_refine_ls_weighting_scheme calc
_refine_ls_wR_factor_gt 0.1160
_refine_ls_wR_factor_ref 0.1325
_reflns_Friedel_coverage 0.000
_reflns_number_gt 10439
_reflns_number_total 16712
_reflns_threshold_expression 'I > 2\s(I)'
_cod_data_source_file c9dt00292h2.cif
_cod_data_source_block gd2
_cod_depositor_comments
;
The following automatic conversions were performed:

'_exptl_crystal_density_meas' value 'not measured' was changed to '?'
- the value is perceived as not measured.

Automatic conversion script
Id: cif_fix_values 4973 2017-02-22 13:04:09Z antanas 

 Adding full bibliography for 7049130--7049132.cif.
;
_cod_database_code 7049132
_shelx_shelxl_version_number 2014/8
_shelx_space_group_comment
;
The symmetry employed for this shelxl refinement is uniquely defined
by the following loop, which should always be used as a source of
symmetry information in preference to the above space-group names.
They are only intended as comments.
;
_shelx_estimated_absorpt_t_min 0.589
_shelx_estimated_absorpt_t_max 0.738

loop_
_space_group_symop_operation_xyz
'x, y, z'
'-x+1/2, -y, z+1/2'
'-x, y+1/2, -z+1/2'
'x+1/2, -y+1/2, -z'
'-x, -y, -z'
'x-1/2, y, -z-1/2'
'x, -y-1/2, z-1/2'
'-x-1/2, y-1/2, z'

loop_
_atom_site_label
_atom_site_type_symbol
_atom_site_fract_x
_atom_site_fract_y
_atom_site_fract_z
_atom_site_U_iso_or_equiv
_atom_site_adp_type
_atom_site_occupancy
_atom_site_site_symmetry_order
_atom_site_calc_flag
_atom_site_refinement_flags_posn
_atom_site_refinement_flags_adp
C1 C -0.0397(3) -0.0281(2) 0.2265(2) 0.0510(13) Uani 1 1 d . .
C2 C -0.0388(3) -0.0549(2) 0.2739(2) 0.0497(13) Uani 1 1 d . .
C3 C -0.0833(3) -0.0922(2) 0.2834(3) 0.0607(16) Uani 1 1 d . .
H3 H -0.0833 -0.1109 0.3146 0.073 Uiso 1 1 calc R U
C4 C -0.1273(3) -0.1026(2) 0.2485(3) 0.0656(17) Uani 1 1 d . .
H4A H -0.1566 -0.1285 0.2556 0.079 Uiso 1 1 calc R U
C5 C -0.1282(3) -0.0749(2) 0.2035(3) 0.0619(15) Uani 1 1 d . .
H5 H -0.1586 -0.0819 0.1799 0.074 Uiso 1 1 calc R U
C6 C -0.0861(3) -0.0374(2) 0.1918(2) 0.0559(14) Uani 1 1 d . .
C7 C -0.0881(3) -0.0050(3) 0.1437(2) 0.0631(16) Uani 1 1 d . .
H7A H -0.1263 -0.0114 0.1269 0.076 Uiso 1 1 calc R U
H7B H -0.0863 0.0332 0.1527 0.076 Uiso 1 1 calc R U
C8 C -0.0394(3) -0.0169(2) 0.1065(2) 0.0603(15) Uani 1 1 d . .
C9 C -0.0410(4) -0.0629(3) 0.0769(3) 0.0703(19) Uani 1 1 d . .
H9 H -0.0740 -0.0860 0.0791 0.084 Uiso 1 1 calc R U
C10 C 0.0044(4) -0.0755(3) 0.0447(3) 0.0732(19) Uani 1 1 d . .
H10 H 0.0022 -0.1069 0.0248 0.088 Uiso 1 1 calc R U
C11 C 0.0527(4) -0.0431(3) 0.0412(2) 0.0709(19) Uani 1 1 d . .
H11 H 0.0834 -0.0522 0.0185 0.085 Uiso 1 1 calc R U
C12 C 0.0580(3) 0.0029(2) 0.0701(2) 0.0598(15) Uani 1 1 d . .
C13 C 0.0100(3) 0.0162(2) 0.1004(2) 0.0570(15) Uani 1 1 d . .
C14 C 0.1148(3) 0.0349(2) 0.0681(2) 0.0666(17) Uani 1 1 d . .
H14A H 0.1275 0.0388 0.0326 0.080 Uiso 1 1 calc R U
H14B H 0.1078 0.0709 0.0820 0.080 Uiso 1 1 calc R U
C15 C 0.1629(3) 0.0078(2) 0.0983(2) 0.0603(15) Uani 1 1 d . .
C16 C 0.2002(4) -0.0285(3) 0.0757(3) 0.077(2) Uani 1 1 d . .
H16 H 0.1973 -0.0350 0.0404 0.092 Uiso 1 1 calc R U
C17 C 0.2417(4) -0.0556(3) 0.1039(3) 0.085(2) Uani 1 1 d . .
H17 H 0.2672 -0.0802 0.0879 0.103 Uiso 1 1 calc R U
C18 C 0.2459(3) -0.0467(3) 0.1548(3) 0.0700(18) Uani 1 1 d . .
H18 H 0.2747 -0.0655 0.1737 0.084 Uiso 1 1 calc R U
C19 C 0.2091(3) -0.0109(2) 0.1799(3) 0.0587(15) Uani 1 1 d . .
C20 C 0.1672(3) 0.0172(2) 0.1498(2) 0.0571(15) Uani 1 1 d . .
C21 C 0.2102(3) -0.0045(2) 0.2359(3) 0.0591(15) Uani 1 1 d . .
H21A H 0.2010 0.0329 0.2446 0.071 Uiso 1 1 calc R U
H21B H 0.2502 -0.0124 0.2485 0.071 Uiso 1 1 calc R U
C22 C 0.1665(3) -0.0410(2) 0.2623(2) 0.0500(13) Uani 1 1 d . .
C23 C 0.1787(3) -0.0955(2) 0.2651(2) 0.0586(15) Uani 1 1 d . .
H23 H 0.2153 -0.1086 0.2535 0.070 Uiso 1 1 calc R U
C24 C 0.1375(3) -0.1307(2) 0.2849(2) 0.0593(15) Uani 1 1 d . .
H24 H 0.1468 -0.1674 0.2879 0.071 Uiso 1 1 calc R U
C25 C 0.0836(3) -0.1122(2) 0.3000(2) 0.0548(14) Uani 1 1 d . .
H25 H 0.0552 -0.1367 0.3122 0.066 Uiso 1 1 calc R U
C26 C 0.0693(3) -0.0581(2) 0.2979(2) 0.0500(13) Uani 1 1 d . .
C27 C 0.1127(3) -0.02269(19) 0.2802(2) 0.0472(12) Uani 1 1 d . .
C28 C 0.0073(3) -0.0403(2) 0.3117(2) 0.0541(14) Uani 1 1 d . .
H28A H -0.0033 -0.0563 0.3446 0.065 Uiso 1 1 calc R U
H28B H 0.0073 -0.0012 0.3161 0.065 Uiso 1 1 calc R U
C29 C -0.0128(3) 0.1082(2) 0.0971(2) 0.0591(15) Uani 1 1 d . .
H29A H -0.0499 0.0973 0.0805 0.071 Uiso 1 1 calc R U
H29B H 0.0157 0.1189 0.0707 0.071 Uiso 1 1 calc R U
C30 C -0.0237(3) 0.1538(2) 0.1333(2) 0.0616(15) Uani 1 1 d . .
H30A H -0.0318 0.1869 0.1143 0.074 Uiso 1 1 calc R U
H30B H -0.0582 0.1459 0.1548 0.074 Uiso 1 1 calc R U
C31 C 0.0577(3) 0.2044(2) 0.1597(2) 0.0536(14) Uani 1 1 d . .
H31 H 0.0420 0.2296 0.1366 0.064 Uiso 1 1 calc R U
C32 C 0.1115(3) 0.2192(2) 0.1847(2) 0.0513(13) Uani 1 1 d . .
C33 C 0.1411(3) 0.2642(2) 0.1642(3) 0.0643(16) Uani 1 1 d . .
H33 H 0.1248 0.2821 0.1360 0.077 Uiso 1 1 calc R U
C34 C 0.1932(3) 0.2821(2) 0.1849(3) 0.073(2) Uani 1 1 d . .
H34 H 0.2132 0.3115 0.1703 0.087 Uiso 1 1 calc R U
C35 C 0.2158(3) 0.2572(2) 0.2267(3) 0.0664(17) Uani 1 1 d . .
H35 H 0.2515 0.2696 0.2410 0.080 Uiso 1 1 calc R U
C36 C 0.1871(3) 0.2141(2) 0.2482(2) 0.0575(14) Uani 1 1 d . .
H36 H 0.2031 0.1981 0.2776 0.069 Uiso 1 1 calc R U
C37 C 0.1346(2) 0.19342(19) 0.2275(2) 0.0460(12) Uani 1 1 d . .
C38 C 0.0851(3) 0.2807(2) 0.4143(2) 0.0578(15) Uani 1 1 d . .
C39 C 0.1437(3) 0.2954(2) 0.4210(3) 0.0684(18) Uani 1 1 d . .
C40 C 0.1605(3) 0.3133(3) 0.4688(3) 0.0728(19) Uani 1 1 d . .
H40 H 0.1999 0.3244 0.4742 0.087 Uiso 1 1 calc R U
C41 C 0.1214(4) 0.3150(3) 0.5082(3) 0.076(2) Uani 1 1 d . .
H41 H 0.1333 0.3283 0.5402 0.092 Uiso 1 1 calc R U
C42 C 0.0640(3) 0.2971(2) 0.5007(3) 0.0628(16) Uani 1 1 d . .
H42 H 0.0374 0.2968 0.5283 0.075 Uiso 1 1 calc R U
C43 C 0.0449(3) 0.2798(2) 0.4539(2) 0.0568(15) Uani 1 1 d . .
C44 C -0.0177(3) 0.2591(2) 0.4491(3) 0.0599(15) Uani 1 1 d . .
H44A H -0.0282 0.2561 0.4129 0.072 Uiso 1 1 calc R U
H44B H -0.0451 0.2845 0.4651 0.072 Uiso 1 1 calc R U
C45 C -0.0235(3) 0.2044(2) 0.4745(2) 0.0544(14) Uani 1 1 d . .
C46 C -0.0427(3) 0.1982(3) 0.5241(3) 0.0669(17) Uani 1 1 d . .
H46 H -0.0549 0.2285 0.5428 0.080 Uiso 1 1 calc R U
C47 C -0.0443(3) 0.1488(3) 0.5464(3) 0.077(2) Uani 1 1 d . .
H47 H -0.0574 0.1449 0.5803 0.093 Uiso 1 1 calc R U
C48 C -0.0262(3) 0.1042(3) 0.5186(3) 0.0684(17) Uani 1 1 d . .
H48 H -0.0270 0.0702 0.5342 0.082 Uiso 1 1 calc R U
C49 C -0.0074(2) 0.1084(2) 0.4691(2) 0.0489(12) Uani 1 1 d . .
C50 C -0.0062(2) 0.1591(2) 0.4462(2) 0.0495(12) Uani 1 1 d . .
C51 C 0.0153(3) 0.0611(2) 0.4399(2) 0.0499(13) Uani 1 1 d . .
H51A H -0.0027 0.0283 0.4537 0.060 Uiso 1 1 calc R U
H51B H 0.0029 0.0644 0.4042 0.060 Uiso 1 1 calc R U
C52 C 0.0809(3) 0.0559(2) 0.4419(2) 0.0479(12) Uani 1 1 d . .
C53 C 0.1083(3) 0.0386(2) 0.4865(2) 0.0558(14) Uani 1 1 d . .
H53 H 0.0846 0.0280 0.5142 0.067 Uiso 1 1 calc R U
C54 C 0.1686(3) 0.0364(2) 0.4911(2) 0.0639(17) Uani 1 1 d . .
H54 H 0.1860 0.0229 0.5210 0.077 Uiso 1 1 calc R U
C55 C 0.2033(3) 0.0539(3) 0.4519(3) 0.0661(17) Uani 1 1 d . .
H55 H 0.2448 0.0539 0.4558 0.079 Uiso 1 1 calc R U
C56 C 0.1788(3) 0.0719(2) 0.4058(2) 0.0547(14) Uani 1 1 d . .
C57 C 0.1175(2) 0.06996(18) 0.4010(2) 0.0449(11) Uani 1 1 d . .
C58 C 0.2193(3) 0.0940(2) 0.3658(3) 0.0605(16) Uani 1 1 d . .
H58A H 0.1974 0.0969 0.3336 0.073 Uiso 1 1 calc R U
H58B H 0.2521 0.0687 0.3605 0.073 Uiso 1 1 calc R U
C59 C 0.2442(3) 0.1480(3) 0.3794(3) 0.0651(17) Uani 1 1 d . .
C60 C 0.3016(3) 0.1552(4) 0.3953(4) 0.112(4) Uani 1 1 d . .
H60 H 0.3266 0.1251 0.3984 0.135 Uiso 1 1 calc R U
C61 C 0.3234(4) 0.2051(5) 0.4066(5) 0.143(5) Uani 1 1 d . .
H61 H 0.3627 0.2089 0.4182 0.171 Uiso 1 1 calc R U
C62 C 0.2877(4) 0.2498(4) 0.4011(4) 0.111(4) Uani 1 1 d . .
H62 H 0.3031 0.2842 0.4080 0.134 Uiso 1 1 calc R U
C63 C 0.2300(3) 0.2443(3) 0.3858(3) 0.073(2) Uani 1 1 d . .
C64 C 0.2071(3) 0.1930(3) 0.3766(2) 0.0611(15) Uani 1 1 d . .
C65 C 0.1895(4) 0.2916(3) 0.3790(3) 0.079(2) Uani 1 1 d . .
H65A H 0.1692 0.2887 0.3461 0.094 Uiso 1 1 calc R U
H65B H 0.2131 0.3247 0.3786 0.094 Uiso 1 1 calc R U
C66 C 0.0373(4) 0.3096(2) 0.3377(2) 0.0704(19) Uani 1 1 d . .
H66A H 0.0609 0.3426 0.3392 0.085 Uiso 1 1 calc R U
H66B H -0.0018 0.3168 0.3525 0.085 Uiso 1 1 calc R U
C67 C 0.0314(4) 0.2908(2) 0.2847(3) 0.0725(19) Uani 1 1 d . .
H67A H 0.0062 0.3157 0.2655 0.087 Uiso 1 1 calc R U
H67B H 0.0705 0.2901 0.2684 0.087 Uiso 1 1 calc R U
C68 C -0.0452(3) 0.2310(3) 0.2632(3) 0.0685(18) Uani 1 1 d . .
H68 H -0.0629 0.2622 0.2498 0.082 Uiso 1 1 calc R U
C69 C -0.0786(3) 0.1819(3) 0.2584(2) 0.0639(16) Uani 1 1 d . .
C70 C -0.1372(4) 0.1867(4) 0.2423(3) 0.096(3) Uani 1 1 d . .
H70 H -0.1530 0.2209 0.2354 0.116 Uiso 1 1 calc R U
C71 C -0.1729(4) 0.1412(5) 0.2363(4) 0.124(4) Uani 1 1 d . .
H71 H -0.2126 0.1452 0.2259 0.148 Uiso 1 1 calc R U
C72 C -0.1515(3) 0.0928(4) 0.2451(4) 0.095(3) Uani 1 1 d . .
H72 H -0.1755 0.0624 0.2398 0.114 Uiso 1 1 calc R U
C73 C -0.0939(3) 0.0868(3) 0.2620(3) 0.0668(17) Uani 1 1 d . .
H73 H -0.0797 0.0522 0.2693 0.080 Uiso 1 1 calc R U
C74 C -0.0563(3) 0.1305(2) 0.2685(2) 0.0530(13) Uani 1 1 d . .
C75 C -0.1641(5) 0.2024(4) 0.4026(4) 0.118(4) Uani 1 1 d . .
H75A H -0.1220 0.2087 0.4095 0.141 Uiso 1 1 calc R U
H75B H -0.1713 0.2099 0.3665 0.141 Uiso 1 1 calc R U
C76 C -0.2017(7) 0.2413(6) 0.4354(7) 0.184(6) Uani 1 1 d . .
H76A H -0.2427 0.2401 0.4242 0.276 Uiso 1 1 calc R U
H76B H -0.1866 0.2776 0.4317 0.276 Uiso 1 1 calc R U
H76C H -0.1994 0.2307 0.4709 0.276 Uiso 1 1 calc R U
C77 C -0.2414(4) 0.1287(4) 0.4092(4) 0.106(3) Uani 1 1 d . .
H77A H -0.2460 0.0905 0.4172 0.127 Uiso 1 1 calc R U
H77B H -0.2635 0.1491 0.4348 0.127 Uiso 1 1 calc R U
C78 C -0.2676(4) 0.1386(3) 0.3603(5) 0.122(4) Uani 1 1 d . .
H78A H -0.2639 0.1764 0.3519 0.183 Uiso 1 1 calc R U
H78B H -0.3092 0.1287 0.3611 0.183 Uiso 1 1 calc R U
H78C H -0.2473 0.1173 0.3346 0.183 Uiso 1 1 calc R U
C79 C -0.1380(5) 0.1132(5) 0.3838(4) 0.118(3) Uani 1 1 d . .
H79A H -0.0983 0.1276 0.3902 0.142 Uiso 1 1 calc R U
H79B H -0.1472 0.1197 0.3478 0.142 Uiso 1 1 calc R U
C80 C -0.1363(5) 0.0531(4) 0.3924(4) 0.118(3) Uani 1 1 d . .
H80A H -0.1242 0.0459 0.4273 0.177 Uiso 1 1 calc R U
H80B H -0.1082 0.0369 0.3691 0.177 Uiso 1 1 calc R U
H80C H -0.1754 0.0381 0.3865 0.177 Uiso 1 1 calc R U
C83 C 0.1300(4) 0.1524(3) 0.5475(3) 0.092(3) Uani 1 1 d D .
C84 C 0.1420(4) 0.1718(3) 0.4996(3) 0.090(2) Uani 1 1 d D .
H84A H 0.1066 0.1884 0.4856 0.135 Uiso 1 1 calc R U
H84B H 0.1546 0.1425 0.4777 0.135 Uiso 1 1 calc R U
H84C H 0.1734 0.1984 0.5017 0.135 Uiso 1 1 calc R U
C85 C 0.1912(5) -0.0918(4) 0.4441(4) 0.114(3) Uani 1 1 d D .
C86 C 0.1832(6) -0.0680(3) 0.3978(3) 0.133(5) Uani 1 1 d D .
H86A H 0.1666 -0.0939 0.3741 0.199 Uiso 1 1 calc R U
H86B H 0.2211 -0.0553 0.3849 0.199 Uiso 1 1 calc R U
H86C H 0.1562 -0.0378 0.4013 0.199 Uiso 1 1 calc R U
N4 N 0.1346(4) -0.1947(3) 0.1614(3) 0.118(3) Uani 1 1 d D .
C81 C 0.1150(4) -0.1526(3) 0.1607(3) 0.080(2) Uani 1 1 d D .
C82 C 0.0873(4) -0.1014(3) 0.1623(3) 0.082(2) Uani 1 1 d D .
H82A H 0.0590 -0.0986 0.1346 0.123 Uiso 1 1 calc R U
H82B H 0.1171 -0.0736 0.1588 0.123 Uiso 1 1 calc R U
H82C H 0.0668 -0.0972 0.1945 0.123 Uiso 1 1 calc R U
N1 N 0.0287(2) 0.16096(17) 0.16510(17) 0.0512(11) Uani 1 1 d . .
N2 N 0.0054(3) 0.23685(18) 0.28342(19) 0.0591(13) Uani 1 1 d . .
N3 N -0.1789(3) 0.1425(3) 0.4137(3) 0.100(2) Uani 1 1 d . .
H3A H -0.1679 0.1360 0.4497 0.120 Uiso 1 1 calc R U
N5 N 0.1207(7) 0.1349(4) 0.5865(3) 0.186(6) Uani 1 1 d D .
N6 N 0.1946(5) -0.1145(4) 0.4819(4) 0.151(4) Uani 1 1 d D .
O1 O 0.00074(17) 0.00775(14) 0.21641(14) 0.0515(9) Uani 1 1 d . .
O2 O 0.01056(19) 0.06503(14) 0.12702(14) 0.0553(10) Uani 1 1 d . .
O3 O 0.13079(18) 0.05119(14) 0.17180(15) 0.0549(9) Uani 1 1 d . .
O4 O 0.10206(17) 0.03149(12) 0.28051(13) 0.0468(8) Uani 1 1 d . .
H4B H 0.1038 0.0472 0.3109 0.09(2) Uiso 1 1 d R .
O5 O 0.06664(19) 0.26654(14) 0.36488(16) 0.0589(10) Uani 1 1 d . .
O6 O 0.15161(18) 0.18732(15) 0.36352(16) 0.0565(10) Uani 1 1 d . .
O7 O 0.01000(18) 0.16474(13) 0.39896(14) 0.0526(9) Uani 1 1 d . .
O8 O 0.09148(16) 0.08355(12) 0.35571(13) 0.0443(8) Uani 1 1 d . .
O9 O -0.00063(15) 0.12167(13) 0.28183(13) 0.0454(8) Uani 1 1 d . .
O10 O 0.10804(16) 0.15207(12) 0.24957(14) 0.0449(8) Uani 1 1 d . .
Gd1 Gd 0.05616(2) 0.07819(2) 0.21492(2) 0.04399(9) Uani 1 1 d . .
Gd2 Gd 0.06560(2) 0.17041(2) 0.33280(2) 0.04384(9) Uani 1 1 d . .

loop_
_atom_site_aniso_label
_atom_site_aniso_U_11
_atom_site_aniso_U_22
_atom_site_aniso_U_33
_atom_site_aniso_U_23
_atom_site_aniso_U_13
_atom_site_aniso_U_12
C1 0.058(3) 0.045(3) 0.051(3) -0.003(2) 0.008(3) -0.008(2)
C2 0.059(3) 0.045(3) 0.045(3) 0.002(2) 0.007(2) -0.003(2)
C3 0.074(4) 0.046(3) 0.063(4) 0.010(3) 0.018(3) -0.001(3)
C4 0.061(4) 0.051(3) 0.085(5) 0.004(3) 0.006(3) -0.010(3)
C5 0.059(4) 0.056(3) 0.071(4) 0.002(3) 0.000(3) -0.012(3)
C6 0.061(4) 0.047(3) 0.060(4) 0.000(3) 0.001(3) -0.007(3)
C7 0.071(4) 0.066(4) 0.052(4) 0.007(3) -0.016(3) -0.014(3)
C8 0.083(4) 0.054(3) 0.045(3) 0.004(2) -0.011(3) -0.012(3)
C9 0.100(5) 0.059(3) 0.052(4) 0.002(3) -0.018(4) -0.026(3)
C10 0.116(6) 0.059(3) 0.045(4) -0.006(3) -0.011(4) -0.014(4)
C11 0.108(6) 0.062(4) 0.042(3) -0.002(3) 0.005(3) -0.018(4)
C12 0.091(5) 0.052(3) 0.036(3) 0.003(2) 0.002(3) -0.014(3)
C13 0.082(4) 0.051(3) 0.038(3) 0.001(2) -0.008(3) -0.016(3)
C14 0.093(5) 0.060(3) 0.047(3) -0.002(3) 0.012(3) -0.018(3)
C15 0.077(4) 0.058(3) 0.047(3) 0.000(3) 0.017(3) -0.014(3)
C16 0.094(5) 0.074(4) 0.062(4) -0.007(3) 0.026(4) -0.007(4)
C17 0.095(6) 0.075(4) 0.087(6) -0.009(4) 0.044(5) 0.004(4)
C18 0.067(4) 0.069(4) 0.074(5) 0.001(3) 0.024(3) 0.001(3)
C19 0.057(3) 0.053(3) 0.066(4) -0.004(3) 0.012(3) -0.010(3)
C20 0.064(4) 0.048(3) 0.059(4) -0.003(3) 0.015(3) -0.012(3)
C21 0.054(3) 0.054(3) 0.069(4) 0.000(3) 0.003(3) -0.003(3)
C22 0.056(3) 0.042(3) 0.053(3) -0.003(2) -0.005(3) -0.003(2)
C23 0.071(4) 0.045(3) 0.061(4) -0.005(2) 0.001(3) 0.003(3)
C24 0.070(4) 0.040(3) 0.067(4) -0.005(3) -0.001(3) 0.008(3)
C25 0.073(4) 0.044(3) 0.048(3) 0.004(2) -0.003(3) -0.005(3)
C26 0.064(4) 0.047(3) 0.039(3) 0.001(2) 0.002(2) -0.001(2)
C27 0.065(3) 0.036(2) 0.040(3) -0.002(2) -0.001(2) 0.002(2)
C28 0.069(4) 0.049(3) 0.044(3) 0.006(2) 0.012(3) 0.004(3)
C29 0.073(4) 0.058(3) 0.046(3) 0.008(3) -0.006(3) -0.006(3)
C30 0.068(4) 0.064(3) 0.052(4) 0.006(3) -0.006(3) 0.003(3)
C31 0.070(4) 0.049(3) 0.042(3) 0.003(2) 0.001(3) 0.008(3)
C32 0.066(4) 0.042(3) 0.046(3) 0.002(2) 0.012(3) -0.002(2)
C33 0.083(4) 0.048(3) 0.063(4) 0.005(3) 0.013(3) -0.004(3)
C34 0.086(5) 0.051(3) 0.082(5) -0.002(3) 0.025(4) -0.016(3)
C35 0.064(4) 0.057(3) 0.078(5) -0.001(3) 0.009(3) -0.012(3)
C36 0.054(3) 0.054(3) 0.065(4) 0.002(3) 0.006(3) -0.009(3)
C37 0.048(3) 0.039(2) 0.051(3) 0.001(2) 0.007(2) 0.000(2)
C38 0.075(4) 0.034(2) 0.064(4) -0.006(2) 0.000(3) -0.004(3)
C39 0.083(5) 0.044(3) 0.079(5) -0.010(3) 0.013(4) -0.015(3)
C40 0.080(5) 0.062(4) 0.077(5) -0.019(3) 0.003(4) -0.016(3)
C41 0.101(6) 0.060(4) 0.068(4) -0.025(3) 0.002(4) -0.009(4)
C42 0.078(4) 0.048(3) 0.062(4) -0.011(3) 0.006(3) 0.003(3)
C43 0.074(4) 0.040(3) 0.057(4) -0.004(2) 0.009(3) -0.001(3)
C44 0.071(4) 0.046(3) 0.063(4) -0.003(3) 0.007(3) 0.014(3)
C45 0.056(3) 0.045(3) 0.062(4) -0.005(3) 0.004(3) 0.004(2)
C46 0.081(5) 0.061(4) 0.059(4) -0.014(3) 0.010(3) 0.002(3)
C47 0.096(6) 0.078(4) 0.058(4) -0.004(3) 0.025(4) -0.008(4)
C48 0.087(5) 0.058(3) 0.060(4) 0.005(3) 0.015(4) -0.011(3)
C49 0.053(3) 0.046(3) 0.048(3) 0.000(2) 0.001(2) -0.001(2)
C50 0.050(3) 0.046(3) 0.053(3) -0.003(2) -0.001(3) 0.002(2)
C51 0.059(3) 0.040(2) 0.051(3) 0.004(2) -0.002(3) -0.005(2)
C52 0.062(3) 0.040(2) 0.042(3) 0.002(2) -0.008(2) 0.003(2)
C53 0.072(4) 0.051(3) 0.045(3) 0.002(2) -0.010(3) 0.000(3)
C54 0.082(5) 0.058(3) 0.052(4) 0.000(3) -0.023(3) 0.011(3)
C55 0.060(4) 0.068(4) 0.070(4) -0.010(3) -0.019(3) 0.013(3)
C56 0.053(3) 0.055(3) 0.056(3) -0.011(3) -0.006(3) 0.012(3)
C57 0.053(3) 0.035(2) 0.046(3) -0.005(2) -0.010(2) 0.007(2)
C58 0.047(3) 0.073(4) 0.062(4) -0.021(3) -0.001(3) 0.008(3)
C59 0.049(3) 0.083(4) 0.063(4) -0.029(3) 0.004(3) -0.006(3)
C60 0.043(4) 0.142(8) 0.152(9) -0.085(7) 0.004(5) -0.004(4)
C61 0.048(4) 0.171(10) 0.209(13) -0.123(10) 0.011(6) -0.015(5)
C62 0.070(5) 0.113(6) 0.152(9) -0.080(6) 0.034(5) -0.041(5)
C63 0.068(4) 0.077(4) 0.076(5) -0.026(3) 0.019(3) -0.032(4)
C64 0.061(4) 0.074(4) 0.048(3) -0.013(3) 0.009(3) -0.012(3)
C65 0.092(5) 0.061(4) 0.082(5) -0.006(3) 0.022(4) -0.031(4)
C66 0.115(6) 0.035(3) 0.061(4) 0.008(2) 0.006(4) 0.009(3)
C67 0.111(6) 0.047(3) 0.060(4) 0.011(3) 0.007(4) 0.013(3)
C68 0.090(5) 0.064(4) 0.051(4) 0.001(3) -0.002(3) 0.029(4)
C69 0.062(4) 0.080(4) 0.050(3) -0.012(3) -0.008(3) 0.025(3)
C70 0.084(5) 0.117(6) 0.088(6) -0.031(5) -0.030(5) 0.051(5)
C71 0.067(5) 0.170(10) 0.134(9) -0.074(8) -0.038(5) 0.037(6)
C72 0.051(4) 0.110(6) 0.125(8) -0.050(5) -0.003(4) 0.009(4)
C73 0.049(3) 0.075(4) 0.076(4) -0.024(3) -0.003(3) -0.004(3)
C74 0.051(3) 0.070(3) 0.038(3) -0.008(2) -0.003(2) 0.010(3)
C75 0.148(10) 0.101(7) 0.104(8) 0.012(6) -0.027(7) -0.041(7)
C76 0.224(17) 0.161(13) 0.167(15) -0.008(11) -0.019(13) -0.054(12)
C77 0.087(6) 0.097(6) 0.134(9) 0.022(6) -0.017(6) -0.024(5)
C78 0.113(7) 0.077(5) 0.175(11) 0.020(6) -0.079(8) -0.016(5)
C79 0.107(8) 0.162(10) 0.086(7) 0.018(7) -0.008(6) -0.032(7)
C80 0.135(9) 0.116(7) 0.102(8) 0.040(6) -0.018(6) -0.014(7)
C83 0.131(8) 0.078(5) 0.067(5) -0.022(4) -0.009(5) 0.004(5)
C84 0.118(7) 0.060(4) 0.091(6) -0.008(4) -0.006(5) 0.002(4)
C85 0.151(9) 0.097(6) 0.095(7) 0.001(5) -0.006(7) 0.053(6)
C86 0.258(15) 0.066(5) 0.075(6) 0.000(4) -0.038(8) 0.016(7)
N4 0.134(7) 0.095(5) 0.125(7) -0.029(5) 0.014(5) 0.011(5)
C81 0.100(6) 0.061(4) 0.079(5) -0.012(4) 0.011(4) -0.014(4)
C82 0.112(6) 0.065(4) 0.069(5) 0.010(3) -0.014(4) -0.025(4)
N1 0.061(3) 0.049(2) 0.043(3) 0.0003(19) -0.002(2) 0.002(2)
N2 0.084(4) 0.045(2) 0.048(3) 0.002(2) 0.005(3) 0.010(2)
N3 0.063(4) 0.164(7) 0.074(4) 0.032(5) 0.002(3) 0.010(4)
N5 0.365(19) 0.123(7) 0.069(6) -0.024(5) 0.014(9) -0.009(9)
N6 0.184(10) 0.170(9) 0.100(7) 0.035(6) 0.004(7) 0.069(8)
O1 0.065(2) 0.0465(19) 0.044(2) 0.0028(16) 0.0011(18) -0.0176(17)
O2 0.081(3) 0.0448(19) 0.040(2) 0.0038(15) -0.0059(19) -0.0092(18)
O3 0.062(2) 0.050(2) 0.052(2) -0.0070(17) 0.0074(19) 0.0018(18)
O4 0.066(2) 0.0341(16) 0.040(2) -0.0039(14) -0.0049(17) 0.0023(15)
O5 0.079(3) 0.0402(18) 0.057(2) 0.0012(17) 0.002(2) 0.0014(18)
O6 0.057(2) 0.051(2) 0.061(3) 0.0000(18) -0.011(2) -0.0096(18)
O7 0.072(3) 0.0411(18) 0.045(2) 0.0017(15) 0.0107(18) 0.0025(17)
O8 0.056(2) 0.0370(16) 0.0401(19) -0.0024(14) -0.0084(16) 0.0039(15)
O9 0.044(2) 0.0468(18) 0.046(2) -0.0013(15) -0.0022(16) -0.0001(15)
O10 0.052(2) 0.0369(16) 0.046(2) 0.0008(14) 0.0044(16) -0.0056(15)
Gd1 0.05392(16) 0.03971(13) 0.03834(14) 0.00061(10) -0.00044(11) -0.00450(11)
Gd2 0.05335(16) 0.03612(12) 0.04206(14) -0.00065(10) -0.00101(11) -0.00002(11)

loop_
_atom_type_symbol
_atom_type_description
_atom_type_scat_dispersion_real
_atom_type_scat_dispersion_imag
_atom_type_scat_source
C C 0.0033 0.0016 'International Tables Vol C Tables 4.2.6.8 and 6.1.1.4'
H H 0.0000 0.0000 'International Tables Vol C Tables 4.2.6.8 and 6.1.1.4'
N N 0.0061 0.0033 'International Tables Vol C Tables 4.2.6.8 and 6.1.1.4'
O O 0.0106 0.0060 'International Tables Vol C Tables 4.2.6.8 and 6.1.1.4'
Gd Gd -0.1653 3.9035 'International Tables Vol C Tables 4.2.6.8 and 6.1.1.4'

loop_
_geom_angle_atom_site_label_1
_geom_angle_atom_site_label_2
_geom_angle_atom_site_label_3
_geom_angle
O1 C1 C6 120.2(5)
O1 C1 C2 119.5(5)
C6 C1 C2 120.1(5)
C3 C2 C1 117.7(6)
C3 C2 C28 123.3(5)
C1 C2 C28 119.0(5)
C4 C3 C2 121.9(6)
C5 C4 C3 119.4(6)
C6 C5 C4 121.8(6)
C5 C6 C1 119.0(6)
C5 C6 C7 122.4(6)
C1 C6 C7 118.6(5)
C8 C7 C6 114.8(5)
C9 C8 C13 116.4(6)
C9 C8 C7 120.7(6)
C13 C8 C7 122.9(5)
C10 C9 C8 121.2(6)
C11 C10 C9 120.5(6)
C10 C11 C12 121.6(7)
C11 C12 C13 116.6(6)
C11 C12 C14 119.4(6)
C13 C12 C14 123.9(5)
C12 C13 C8 123.4(5)
C12 C13 O2 119.1(5)
C8 C13 O2 117.6(6)
C15 C14 C12 110.9(5)
C16 C15 C20 119.6(7)
C16 C15 C14 120.8(6)
C20 C15 C14 119.5(6)
C17 C16 C15 120.7(7)
C18 C17 C16 120.0(7)
C17 C18 C19 122.0(7)
C18 C19 C20 117.0(6)
C18 C19 C21 122.0(6)
C20 C19 C21 120.8(5)
O3 C20 C15 119.8(6)
O3 C20 C19 119.4(6)
C15 C20 C19 120.8(6)
C19 C21 C22 112.4(5)
C27 C22 C23 118.6(5)
C27 C22 C21 122.2(5)
C23 C22 C21 119.1(5)
C24 C23 C22 120.6(6)
C25 C24 C23 119.9(5)
C24 C25 C26 121.6(6)
C25 C26 C27 117.6(5)
C25 C26 C28 119.3(5)
C27 C26 C28 123.0(5)
O4 C27 C22 118.8(5)
O4 C27 C26 119.7(5)
C22 C27 C26 121.5(5)
C2 C28 C26 114.6(5)
O2 C29 C30 106.3(5)
N1 C30 C29 108.7(5)
N1 C31 C32 127.2(5)
C37 C32 C33 119.6(6)
C37 C32 C31 124.8(5)
C33 C32 C31 115.6(5)
C34 C33 C32 121.0(6)
C35 C34 C33 119.5(6)
C34 C35 C36 120.7(6)
C35 C36 C37 121.7(6)
O10 C37 C32 122.7(5)
O10 C37 C36 119.9(5)
C32 C37 C36 117.4(5)
C43 C38 C39 122.5(6)
C43 C38 O5 119.7(6)
C39 C38 O5 117.8(6)
C38 C39 C40 117.5(7)
C38 C39 C65 122.9(7)
C40 C39 C65 119.6(7)
C41 C40 C39 121.5(7)
C40 C41 C42 119.2(7)
C43 C42 C41 121.6(6)
C42 C43 C38 117.5(6)
C42 C43 C44 118.5(6)
C38 C43 C44 124.0(6)
C43 C44 C45 110.5(5)
C46 C45 C50 119.7(5)
C46 C45 C44 122.6(5)
C50 C45 C44 117.6(5)
C47 C46 C45 120.9(6)
C46 C47 C48 119.2(6)
C49 C48 C47 121.9(6)
C48 C49 C50 118.7(5)
C48 C49 C51 122.2(5)
C50 C49 C51 119.0(5)
O7 C50 C49 120.8(5)
O7 C50 C45 119.6(5)
C49 C50 C45 119.6(5)
C52 C51 C49 113.0(5)
C53 C52 C57 117.5(5)
C53 C52 C51 119.9(5)
C57 C52 C51 122.5(5)
C54 C53 C52 121.9(6)
C55 C54 C53 119.5(6)
C54 C55 C56 121.6(6)
C57 C56 C55 117.4(6)
C57 C56 C58 123.8(5)
C55 C56 C58 118.7(6)
O8 C57 C56 119.8(5)
O8 C57 C52 118.5(5)
C56 C57 C52 121.7(5)
C56 C58 C59 113.0(5)
C60 C59 C64 118.5(7)
C60 C59 C58 122.9(7)
C64 C59 C58 118.6(5)
C61 C60 C59 121.5(9)
C60 C61 C62 119.9(8)
C63 C62 C61 120.3(7)
C62 C63 C64 119.7(8)
C62 C63 C65 122.3(7)
C64 C63 C65 118.1(6)
O6 C64 C63 120.0(6)
O6 C64 C59 120.1(5)
C63 C64 C59 119.9(6)
C63 C65 C39 112.2(6)
O5 C66 C67 105.7(5)
N2 C67 C66 110.4(5)
N2 C68 C69 127.1(6)
C70 C69 C74 118.5(7)
C70 C69 C68 116.7(7)
C74 C69 C68 124.8(6)
C69 C70 C71 120.8(8)
C72 C71 C70 120.7(8)
C71 C72 C73 119.9(8)
C72 C73 C74 122.0(7)
O9 C74 C73 118.9(5)
O9 C74 C69 122.9(6)
C73 C74 C69 118.1(6)
C76 C75 N3 112.2(10)
C78 C77 N3 115.6(9)
N3 C79 C80 116.3(9)
N5 C83 C84 178.0(11)
N6 C85 C86 174.7(15)
N4 C81 C82 175.8(9)
C31 N1 C30 117.2(5)
C31 N1 Gd1 128.9(4)
C30 N1 Gd1 113.4(3)
C68 N2 C67 118.3(6)
C68 N2 Gd2 129.1(4)
C67 N2 Gd2 112.1(4)
C79 N3 C77 117.7(9)
C79 N3 C75 104.5(8)
C77 N3 C75 114.8(7)
C1 O1 Gd1 165.4(4)
C13 O2 C29 112.0(4)
C13 O2 Gd1 124.5(3)
C29 O2 Gd1 123.3(3)
C20 O3 Gd1 158.1(3)
C27 O4 Gd1 124.5(3)
C38 O5 C66 113.8(4)
C38 O5 Gd2 123.0(3)
C66 O5 Gd2 122.1(3)
C64 O6 Gd2 171.2(4)
C50 O7 Gd2 160.5(4)
C57 O8 Gd2 124.3(3)
C74 O9 Gd2 132.1(3)
C74 O9 Gd1 112.6(3)
Gd2 O9 Gd1 107.90(13)
C37 O10 Gd1 131.4(3)
C37 O10 Gd2 115.2(3)
Gd1 O10 Gd2 107.30(13)
O3 Gd1 O1 102.16(14)
O3 Gd1 O4 83.32(14)
O1 Gd1 O4 80.65(13)
O3 Gd1 O10 93.36(13)
O1 Gd1 O10 156.14(13)
O4 Gd1 O10 83.32(12)
O3 Gd1 O9 159.84(13)
O1 Gd1 O9 92.51(13)
O4 Gd1 O9 85.55(12)
O10 Gd1 O9 68.64(12)
O3 Gd1 N1 100.16(15)
O1 Gd1 N1 122.21(15)
O4 Gd1 N1 154.80(13)
O10 Gd1 N1 71.60(13)
O9 Gd1 N1 83.15(13)
O3 Gd1 O2 78.35(15)
O1 Gd1 O2 71.17(13)
O4 Gd1 O2 141.95(11)
O10 Gd1 O2 130.46(12)
O9 Gd1 O2 119.95(13)
N1 Gd1 O2 62.33(13)
O3 Gd1 Gd2 124.63(11)
O1 Gd1 Gd2 120.13(10)
O4 Gd1 Gd2 71.27(8)
O10 Gd1 Gd2 36.93(9)
O9 Gd1 Gd2 35.31(8)
N1 Gd1 Gd2 86.72(10)
O2 Gd1 Gd2 145.59(9)
O6 Gd2 O7 103.74(16)
O6 Gd2 O8 81.82(13)
O7 Gd2 O8 82.88(13)
O6 Gd2 O9 153.32(14)
O7 Gd2 O9 93.18(14)
O8 Gd2 O9 79.96(12)
O6 Gd2 O10 91.05(15)
O7 Gd2 O10 161.02(13)
O8 Gd2 O10 87.63(12)
O9 Gd2 O10 68.93(12)
O6 Gd2 N2 123.81(16)
O7 Gd2 N2 98.36(16)
O8 Gd2 N2 152.54(15)
O9 Gd2 N2 72.58(15)
O10 Gd2 N2 82.67(14)
O6 Gd2 O5 71.42(14)
O7 Gd2 O5 78.41(13)
O8 Gd2 O5 142.30(13)
O9 Gd2 O5 133.13(13)
O10 Gd2 O5 118.17(12)
N2 Gd2 O5 63.47(15)
O6 Gd2 Gd1 117.94(11)
O7 Gd2 Gd1 125.26(10)
O8 Gd2 Gd1 70.54(8)
O9 Gd2 Gd1 36.79(8)
O10 Gd2 Gd1 35.77(8)
N2 Gd2 Gd1 87.02(11)
O5 Gd2 Gd1 145.88(9)

loop_
_geom_bond_atom_site_label_1
_geom_bond_atom_site_label_2
_geom_bond_distance
C1 O1 1.315(6)
C1 C6 1.421(9)
C1 C2 1.426(8)
C2 C3 1.404(8)
C2 C28 1.499(8)
C3 C4 1.388(10)
C4 C5 1.383(9)
C5 C6 1.380(8)
C6 C7 1.514(8)
C7 C8 1.513(10)
C8 C9 1.398(9)
C8 C13 1.409(9)
C9 C10 1.378(11)
C10 C11 1.374(10)
C11 C12 1.393(8)
C12 C13 1.396(9)
C12 C14 1.524(9)
C13 O2 1.416(7)
C14 C15 1.518(10)
C15 C16 1.383(9)
C15 C20 1.390(9)
C16 C17 1.383(11)
C17 C18 1.372(11)
C18 C19 1.398(9)
C19 C20 1.427(9)
C19 C21 1.495(9)
C20 O3 1.327(7)
C21 C22 1.522(8)
C22 C27 1.393(8)
C22 C23 1.401(7)
C23 C24 1.389(9)
C24 C25 1.374(9)
C25 C26 1.400(7)
C26 C27 1.410(8)
C26 C28 1.526(8)
C27 O4 1.384(6)
C29 O2 1.446(7)
C29 C30 1.517(9)
C30 N1 1.472(8)
C31 N1 1.286(7)
C31 C32 1.441(8)
C32 C37 1.409(8)
C32 C33 1.424(8)
C33 C34 1.382(10)
C34 C35 1.372(10)
C35 C36 1.388(8)
C36 C37 1.414(8)
C37 O10 1.338(6)
C38 C43 1.393(9)
C38 C39 1.397(9)
C38 O5 1.421(7)
C39 C40 1.398(10)
C39 C65 1.526(10)
C40 C41 1.372(10)
C41 C42 1.399(10)
C42 C43 1.385(9)
C43 C44 1.521(9)
C44 C45 1.538(8)
C45 C46 1.395(9)
C45 C50 1.418(7)
C46 C47 1.376(10)
C47 C48 1.403(9)
C48 C49 1.385(8)
C49 C50 1.411(7)
C49 C51 1.510(7)
C50 O7 1.314(7)
C51 C52 1.502(8)
C52 C53 1.404(8)
C52 C57 1.412(8)
C53 C54 1.380(9)
C54 C55 1.378(10)
C55 C56 1.416(9)
C56 C57 1.403(8)
C56 C58 1.511(9)
C57 O8 1.381(6)
C58 C59 1.517(8)
C59 C60 1.385(10)
C59 C64 1.415(9)
C60 C61 1.382(13)
C61 C62 1.396(15)
C62 C63 1.382(11)
C63 C64 1.412(9)
C63 C65 1.518(11)
C64 O6 1.317(7)
C66 O5 1.463(7)
C66 C67 1.489(9)
C67 N2 1.481(8)
C68 N2 1.279(9)
C68 C69 1.457(10)
C69 C70 1.407(10)
C69 C74 1.415(8)
C70 C71 1.411(14)
C71 C72 1.331(13)
C72 C73 1.395(10)
C73 C74 1.403(9)
C74 O9 1.334(6)
C75 C76 1.565(18)
C75 N3 1.571(12)
C77 C78 1.449(13)
C77 N3 1.469(10)
C79 N3 1.428(13)
C79 C80 1.528(14)
C83 N5 1.143(10)
C83 C84 1.387(10)
C85 N6 1.155(10)
C85 C86 1.377(11)
N4 C81 1.149(9)
C81 C82 1.434(9)
N1 Gd1 2.543(4)
N2 Gd2 2.527(5)
O1 Gd1 2.175(3)
O2 Gd1 2.572(4)
O3 Gd1 2.158(4)
O4 Gd1 2.344(3)
O5 Gd2 2.562(4)
O6 Gd2 2.164(4)
O7 Gd2 2.167(4)
O8 Gd2 2.342(3)
O9 Gd2 2.367(3)
O9 Gd1 2.452(3)
O10 Gd1 2.385(3)
O10 Gd2 2.452(4)
Gd1 Gd2 3.8964(4)
